data_7208151
loop_
_publ_author_name
'S\'anchez, Ignacio'
'Campo, Jos\'e Antonio'
'Heras, Jos\'e Vicente'
'Rosario Torres, M.'
'Cano, Mercedes'

_publ_section_title
;
 Pyrazolium salts as a new class of ionic liquid crystals
;
_journal_issue 26
_journal_name_full 'Journal of Materials Chemistry'
_journal_page_first 13239
_journal_paper_doi 10.1039/c2jm31939j
_journal_volume 22
_journal_year 2012
_chemical_formula_sum 'C10 H11 N2 O5 Re'
_chemical_formula_weight 425.41
_chemical_name_systematic
;
?
;
_space_group_IT_number 19
_symmetry_cell_setting orthorhombic
_symmetry_space_group_name_Hall 'P 2ac 2ab'
_symmetry_space_group_name_H-M 'P 21 21 21'
_atom_sites_solution_hydrogens geom
_atom_sites_solution_primary direct
_atom_sites_solution_secondary difmap
_audit_creation_method SHELXL-97
_cell_angle_alpha 90.00
_cell_angle_beta 90.00
_cell_angle_gamma 90.00
_cell_formula_units_Z 4
_cell_length_a 4.9991(4)
_cell_length_b 9.5975(8)
_cell_length_c 24.980(2)
_cell_measurement_reflns_used 6278
_cell_measurement_temperature 296(2)
_cell_measurement_theta_max 28.16
_cell_measurement_theta_min 2.27
_cell_volume 1198.51(17)
_computing_cell_refinement 'Bruker SMART'
_computing_data_collection 'Bruker SMART'
_computing_data_reduction 'Bruker SAINT'
_computing_molecular_graphics 'Bruker SHELXTL'
_computing_publication_material 'Bruker SHELXTL'
_computing_structure_refinement 'SHELXL-97 (Sheldrick, 1997)'
_computing_structure_solution 'SHELXS-97 (Sheldrick, 1990)'
_diffrn_ambient_temperature 296(2)
_diffrn_measured_fraction_theta_full 0.996
_diffrn_measured_fraction_theta_max 0.996
_diffrn_measurement_device_type 'CCD area detector'
_diffrn_measurement_method 'phi and omega scans'
_diffrn_radiation_monochromator graphite
_diffrn_radiation_source 'fine-focus sealed tube'
_diffrn_radiation_type MoK\a
_diffrn_radiation_wavelength 0.71073
_diffrn_reflns_av_R_equivalents 0.0313
_diffrn_reflns_av_sigmaI/netI 0.0292
_diffrn_reflns_limit_h_max 6
_diffrn_reflns_limit_h_min -6
_diffrn_reflns_limit_k_max 9
_diffrn_reflns_limit_k_min -11
_diffrn_reflns_limit_l_max 30
_diffrn_reflns_limit_l_min -30
_diffrn_reflns_number 9617
_diffrn_reflns_theta_full 26.00
_diffrn_reflns_theta_max 26.00
_diffrn_reflns_theta_min 1.63
_exptl_absorpt_coefficient_mu 10.154
_exptl_absorpt_correction_T_max 0.6868
_exptl_absorpt_correction_T_min 0.3112
_exptl_absorpt_correction_type multi-scan
_exptl_absorpt_process_details SADABS
_exptl_crystal_colour colorless
_exptl_crystal_density_diffrn 2.358
_exptl_crystal_density_method 'not measured'
_exptl_crystal_description needle
_exptl_crystal_F_000 800
_exptl_crystal_size_max 0.15
_exptl_crystal_size_mid 0.08
_exptl_crystal_size_min 0.04
_refine_diff_density_max 0.916
_refine_diff_density_min -0.967
_refine_diff_density_rms 0.117
_refine_ls_abs_structure_details 'Flack H D (1983), Acta Cryst. A39, 876-881'
_refine_ls_abs_structure_Flack 0.040(14)
_refine_ls_extinction_method none
_refine_ls_goodness_of_fit_ref 0.996
_refine_ls_hydrogen_treatment constr
_refine_ls_matrix_type full
_refine_ls_number_parameters 163
_refine_ls_number_reflns 2343
_refine_ls_number_restraints 0
_refine_ls_restrained_S_all 0.996
_refine_ls_R_factor_all 0.0219
_refine_ls_R_factor_gt 0.0199
_refine_ls_shift/su_max 0.001
_refine_ls_shift/su_mean 0.000
_refine_ls_structure_factor_coef Fsqd
_refine_ls_weighting_details 'calc w=1/[\s^2^(Fo^2^)+(0.0295P)^2^+0.0000P] where P=(Fo^2^+2Fc^2^)/3'
_refine_ls_weighting_scheme calc
_refine_ls_wR_factor_gt 0.0467
_refine_ls_wR_factor_ref 0.0475
_reflns_number_gt 2244
_reflns_number_total 2343
_reflns_threshold_expression >2sigma(I)
_cod_data_source_file c2jm31939j.txt
_cod_data_source_block C10H11N2O5Re
_cod_depositor_comments
;
The following automatic conversions were performed:

'_symmetry_cell_setting' value 'Orthorhombic' changed to
'orthorhombic' according to
/home/saulius/struct/CIF-dictionaries/cif_core.dic dictionary named
'cif_core.dic' version 2.4.1 from 2010-06-29.

Automatic conversion script
Id: cif_fix_values 1891 2012-01-12 08:04:46Z andrius 
;
_cod_original_cell_volume 1198.50(17)
_cod_original_sg_symbol_H-M P2(1)2(1)2(1)
_cod_database_code 7208151

loop_
_symmetry_equiv_pos_as_xyz
'x, y, z'
'-x+1/2, -y, z+1/2'
'-x, y+1/2, -z+1/2'
'x+1/2, -y+1/2, -z'

loop_
_atom_site_label
_atom_site_type_symbol
_atom_site_fract_x
_atom_site_fract_y
_atom_site_fract_z
_atom_site_U_iso_or_equiv
_atom_site_adp_type
_atom_site_occupancy
_atom_site_symmetry_multiplicity
_atom_site_calc_flag
_atom_site_refinement_flags
N2 N 1.0344(9) 0.4853(4) 0.08482(17) 0.0285(10) Uani 1 1 d .
H2 H 1.0820 0.3984 0.0939 0.050 Uiso 1 1 d .
N1 N 1.1945(10) 0.5573(4) 0.05132(16) 0.0313(9) Uani 1 1 d .
H1 H 1.3147 0.5348 0.0228 0.050 Uiso 1 1 d .
C5 C 1.1262(11) 0.6888(5) 0.0540(3) 0.0383(14) Uani 1 1 d .
H5A H 1.2098 0.7608 0.0356 0.046 Uiso 1 1 calc R
C4 C 0.9125(12) 0.7049(6) 0.0883(2) 0.0338(12) Uani 1 1 d .
H4A H 0.8223 0.7871 0.0962 0.041 Uiso 1 1 calc R
C3 C 0.8593(9) 0.5713(5) 0.10860(19) 0.0250(11) Uani 1 1 d .
C6 C 0.6620(11) 0.5232(5) 0.14774(19) 0.0259(11) Uani 1 1 d .
C7 C 0.5029(10) 0.6207(5) 0.1742(2) 0.0329(12) Uani 1 1 d .
H7A H 0.5204 0.7149 0.1662 0.039 Uiso 1 1 calc R
C8 C 0.3173(12) 0.5774(5) 0.2126(2) 0.0361(11) Uani 1 1 d .
H8A H 0.2134 0.6428 0.2306 0.043 Uiso 1 1 calc R
C9 C 0.2887(12) 0.4367(6) 0.2238(2) 0.0338(12) Uani 1 1 d .
C10 C 0.4416(13) 0.3402(6) 0.1957(2) 0.0351(12) Uani 1 1 d .
H10A H 0.4174 0.2458 0.2026 0.042 Uiso 1 1 calc R
C11 C 0.6292(11) 0.3804(5) 0.1578(2) 0.0319(13) Uani 1 1 d .
H11A H 0.7303 0.3145 0.1395 0.038 Uiso 1 1 calc R
C12 C -0.0320(16) 0.4758(9) 0.2935(3) 0.064(2) Uani 1 1 d .
H12A H -0.1444 0.4240 0.3175 0.097 Uiso 1 1 calc R
H12B H -0.1408 0.5344 0.2712 0.097 Uiso 1 1 calc R
H12C H 0.0895 0.5324 0.3138 0.097 Uiso 1 1 calc R
O1 O 1.5537(9) 0.1842(5) 0.02480(18) 0.0473(11) Uani 1 1 d .
O2 O 1.4576(10) -0.0237(5) 0.09996(17) 0.0497(11) Uani 1 1 d .
O3 O 1.1185(8) 0.0030(4) 0.01172(16) 0.0367(10) Uani 1 1 d .
O4 O 1.1154(9) 0.2033(4) 0.09606(16) 0.0423(10) Uani 1 1 d .
O5 O 0.1160(8) 0.3816(5) 0.26079(16) 0.0479(11) Uani 1 1 d .
Re1 Re 1.30948(4) 0.09390(2) 0.057722(8) 0.02598(7) Uani 1 1 d .

loop_
_atom_site_aniso_label
_atom_site_aniso_U_11
_atom_site_aniso_U_22
_atom_site_aniso_U_33
_atom_site_aniso_U_23
_atom_site_aniso_U_13
_atom_site_aniso_U_12
N2 0.027(2) 0.025(2) 0.033(2) 0.0042(18) -0.0007(19) 0.0010(19)
N1 0.032(2) 0.035(2) 0.027(2) 0.0059(17) 0.006(2) -0.0019(19)
C5 0.037(3) 0.025(3) 0.053(4) -0.007(3) 0.007(3) 0.002(2)
C4 0.040(3) 0.024(3) 0.037(3) -0.003(2) -0.001(3) 0.002(2)
C3 0.024(3) 0.026(3) 0.025(2) -0.0054(19) -0.0038(18) 0.005(2)
C6 0.028(3) 0.022(2) 0.028(2) -0.0013(19) -0.004(2) 0.002(2)
C7 0.033(3) 0.028(3) 0.037(3) -0.005(2) -0.001(2) 0.004(2)
C8 0.035(3) 0.038(3) 0.035(3) -0.005(2) 0.007(3) 0.004(3)
C9 0.030(3) 0.044(3) 0.027(3) -0.001(2) -0.002(2) 0.001(3)
C10 0.044(3) 0.026(3) 0.036(3) 0.004(2) 0.002(3) 0.001(3)
C11 0.032(3) 0.031(3) 0.033(3) -0.007(2) 0.011(2) 0.007(2)
C12 0.062(5) 0.085(5) 0.047(4) -0.001(4) 0.024(4) 0.010(4)
O1 0.036(2) 0.048(3) 0.058(3) 0.012(2) 0.004(2) -0.008(2)
O2 0.058(3) 0.043(2) 0.047(3) 0.006(2) -0.009(2) 0.015(2)
O3 0.037(2) 0.030(2) 0.043(2) -0.0074(17) -0.0052(18) 0.0003(17)
O4 0.055(3) 0.034(2) 0.038(2) -0.0089(18) 0.0070(19) 0.011(2)
O5 0.039(3) 0.057(3) 0.048(2) 0.007(2) 0.0137(19) 0.001(2)
Re1 0.02781(11) 0.01993(9) 0.03021(11) -0.00183(9) -0.00062(9) 0.00276(9)

loop_
_atom_type_symbol
_atom_type_description
_atom_type_scat_dispersion_real
_atom_type_scat_dispersion_imag
_atom_type_scat_source
C C 0.0033 0.0016 'International Tables Vol C Tables 4.2.6.8 and 6.1.1.4'
H H 0.0000 0.0000 'International Tables Vol C Tables 4.2.6.8 and 6.1.1.4'
N N 0.0061 0.0033 'International Tables Vol C Tables 4.2.6.8 and 6.1.1.4'
O O 0.0106 0.0060 'International Tables Vol C Tables 4.2.6.8 and 6.1.1.4'
Re Re -1.0185 7.2310 'International Tables Vol C Tables 4.2.6.8 and 6.1.1.4'

loop_
_geom_angle_atom_site_label_1
_geom_angle_atom_site_label_2
_geom_angle_atom_site_label_3
_geom_angle
C3 N2 N1 110.3(4)
C3 N2 H2 129.3
N1 N2 H2 118.4
C5 N1 N2 107.9(5)
C5 N1 H1 114.8
N2 N1 H1 136.0
N1 C5 C4 110.0(5)
N1 C5 H5A 125.0
C4 C5 H5A 125.0
C5 C4 C3 105.6(5)
C5 C4 H4A 127.2
C3 C4 H4A 127.2
N2 C3 C4 106.1(4)
N2 C3 C6 122.8(4)
C4 C3 C6 131.1(5)
C7 C6 C11 120.3(5)
C7 C6 C3 119.3(4)
C11 C6 C3 120.4(4)
C8 C7 C6 120.3(5)
C8 C7 H7A 119.8
C6 C7 H7A 119.8
C9 C8 C7 119.8(5)
C9 C8 H8A 120.1
C7 C8 H8A 120.1
O5 C9 C8 125.2(5)
O5 C9 C10 115.5(5)
C8 C9 C10 119.3(5)
C11 C10 C9 122.1(5)
C11 C10 H10A 119.0
C9 C10 H10A 119.0
C10 C11 C6 118.2(5)
C10 C11 H11A 120.9
C6 C11 H11A 120.9
O5 C12 H12A 109.5
O5 C12 H12B 109.5
H12A C12 H12B 109.5
O5 C12 H12C 109.5
H12A C12 H12C 109.5
H12B C12 H12C 109.5
C9 O5 C12 117.9(5)
O1 Re1 O2 108.8(2)
O1 Re1 O4 111.2(2)
O2 Re1 O4 107.6(2)
O1 Re1 O3 109.3(2)
O2 Re1 O3 108.4(2)
O4 Re1 O3 111.5(2)

loop_
_geom_bond_atom_site_label_1
_geom_bond_atom_site_label_2
_geom_bond_distance
N2 C3 1.341(6)
N2 N1 1.348(6)
N2 H2 0.8965
N1 C5 1.310(6)
N1 H1 0.9567
C5 C4 1.377(8)
C5 H5A 0.9300
C4 C3 1.405(7)
C4 H4A 0.9300
C3 C6 1.464(7)
C6 C7 1.394(7)
C6 C11 1.403(7)
C7 C8 1.398(7)
C7 H7A 0.9300
C8 C9 1.387(7)
C8 H8A 0.9300
C9 O5 1.370(7)
C9 C10 1.390(8)
C10 C11 1.388(7)
C10 H10A 0.9300
C11 H11A 0.9300
C12 O5 1.425(8)
C12 H12A 0.9600
C12 H12B 0.9600
C12 H12C 0.9600
O1 Re1 1.708(4)
O2 Re1 1.713(4)
O3 Re1 1.730(4)
O4 Re1 1.721(4)

loop_
_geom_hbond_atom_site_label_D
_geom_hbond_atom_site_label_H
_geom_hbond_atom_site_label_A
_geom_hbond_distance_DH
_geom_hbond_distance_HA
_geom_hbond_distance_DA
_geom_hbond_angle_DHA
_geom_hbond_site_symmetry_A
C5 H5A O3 0.93 2.44 3.195(7) 138.1 1_565
N2 H2 O4 0.90 1.88 2.751(6) 163.2 .
N1 H1 O3 0.96 1.78 2.703(6) 160.2 4

loop_
_geom_torsion_atom_site_label_1
_geom_torsion_atom_site_label_2
_geom_torsion_atom_site_label_3
_geom_torsion_atom_site_label_4
_geom_torsion
C3 N2 N1 C5 0.9(6)
N2 N1 C5 C4 -2.1(7)
N1 C5 C4 C3 2.3(7)
N1 N2 C3 C4 0.5(6)
N1 N2 C3 C6 -179.1(4)
C5 C4 C3 N2 -1.7(6)
C5 C4 C3 C6 177.9(5)
N2 C3 C6 C7 174.4(5)
C4 C3 C6 C7 -5.2(8)
N2 C3 C6 C11 -6.9(7)
C4 C3 C6 C11 173.5(6)
C11 C6 C7 C8 2.7(8)
C3 C6 C7 C8 -178.6(5)
C6 C7 C8 C9 -1.0(8)
C7 C8 C9 O5 179.4(5)
C7 C8 C9 C10 -1.4(9)
O5 C9 C10 C11 -178.7(5)
C8 C9 C10 C11 2.1(9)
C9 C10 C11 C6 -0.3(9)
C7 C6 C11 C10 -2.1(8)
C3 C6 C11 C10 179.2(5)
C8 C9 O5 C12 -5.2(9)
C10 C9 O5 C12 175.6(6)
